data_2236593
loop_
_publ_author_name
'Kim, Namseok'
'Yoon, Yeahsel'
'Lee, Ha-Jin'
'Yoon, Sungho'

_publ_section_title
;
 Bis(\m-4,4''-difluoro-1,1':3',1''-terphenyl-2'-carboxylato-\k^2^<i>O</i>:<i>O</i>')bis[aqua(4,4''-difluoro-1,1':3',1''-terphenyl-2'-carboxylato-\k<i>O</i>)(pyridine-\k<i>N</i>)cobalt(II)]
 diethyl ether disolvate
;
_journal_coeditor_code RU2042
_journal_issue 10
_journal_name_full 'Acta Crystallographica Section E'
_journal_page_first m1264
_journal_page_last m1265
_journal_paper_doi 10.1107/S1600536812038391
_journal_volume 68
_journal_year 2012
_chemical_formula_iupac '[Co2 (C19 H11 F2 O2)4 (C5 H5 N)2 (H2 O)2], 2C4 H10 O'
_chemical_formula_moiety 'C86 H58 Co2 F8 N2 O10 , 2(C4 H10 O)'
_chemical_formula_sum 'C94 H78 Co2 F8 N2 O12'
_chemical_formula_weight 1697.44
_chemical_name_systematic
;Bis(\m-4,4''-difluoro-1,1':3',1''-terphenyl-2'-carboxylato-
\k^2^<i>O</i>:<i>O</i>')bis[aqua(4,4''-difluoro-1,1':3',1''-terphenyl-
2'-carboxylato-\k<i>O</i>)(pyridine-\k<i>N</i>)cobalt(II)]
diethyl ether disolvate
;
_space_group_IT_number 2
_symmetry_cell_setting triclinic
_symmetry_space_group_name_Hall '-P 1'
_symmetry_space_group_name_H-M 'P -1'
_atom_sites_solution_hydrogens geom
_atom_sites_solution_primary direct
_atom_sites_solution_secondary difmap
_audit_creation_method SHELXL-97
_cell_angle_alpha 113.199(3)
_cell_angle_beta 91.182(3)
_cell_angle_gamma 113.336(3)
_cell_formula_units_Z 1
_cell_length_a 12.0347(16)
_cell_length_b 14.0597(18)
_cell_length_c 14.3547(18)
_cell_measurement_reflns_used 3108
_cell_measurement_temperature 200(2)
_cell_measurement_theta_max 24.32
_cell_measurement_theta_min 2.24
_cell_volume 2004.4(5)
_computing_cell_refinement '<i>SAINT</i>  (Bruker, 2000)'
_computing_data_collection '<i>SMART</i>  (Bruker, 2000)'
_computing_data_reduction '<i>SAINT</i>  (Bruker, 2000)'
_computing_molecular_graphics 'SHELXTL (Sheldrick, 2008)'
_computing_publication_material 'SHELXTL (Sheldrick, 2008)'
_computing_structure_refinement '<i>SHELXL97</i> (Sheldrick, 2008)'
_computing_structure_solution '<i>SHELXS97</i> (Sheldrick, 2008)'
_diffrn_ambient_temperature 200(2)
_diffrn_measured_fraction_theta_full 0.984
_diffrn_measured_fraction_theta_max 0.984
_diffrn_measurement_device_type 'Bruker SMART CCD area-detector'
_diffrn_measurement_method 'phi and omega scans'
_diffrn_radiation_monochromator graphite
_diffrn_radiation_source 'sealed tube'
_diffrn_radiation_type MoK\a
_diffrn_radiation_wavelength 0.71073
_diffrn_reflns_av_R_equivalents 0.0415
_diffrn_reflns_av_sigmaI/netI 0.1067
_diffrn_reflns_limit_h_max 15
_diffrn_reflns_limit_h_min -16
_diffrn_reflns_limit_k_max 17
_diffrn_reflns_limit_k_min -18
_diffrn_reflns_limit_l_max 19
_diffrn_reflns_limit_l_min -14
_diffrn_reflns_number 15130
_diffrn_reflns_theta_full 28.36
_diffrn_reflns_theta_max 28.36
_diffrn_reflns_theta_min 1.58
_exptl_absorpt_coefficient_mu 0.498
_exptl_absorpt_correction_T_max 1
_exptl_absorpt_correction_T_min 0.403
_exptl_absorpt_correction_type multi-scan
_exptl_absorpt_process_details '(SADABS; Bruker, 2000)'
_exptl_crystal_colour pink
_exptl_crystal_density_diffrn 1.406
_exptl_crystal_density_method 'not measured'
_exptl_crystal_description block
_exptl_crystal_F_000 878
_exptl_crystal_size_max 0.24
_exptl_crystal_size_mid 0.16
_exptl_crystal_size_min 0.10
_refine_diff_density_max 0.828
_refine_diff_density_min -1.684
_refine_ls_extinction_method none
_refine_ls_goodness_of_fit_ref 1.058
_refine_ls_hydrogen_treatment mixed
_refine_ls_matrix_type full
_refine_ls_number_parameters 539
_refine_ls_number_reflns 9861
_refine_ls_number_restraints 0
_refine_ls_restrained_S_all 1.058
_refine_ls_R_factor_all 0.1592
_refine_ls_R_factor_gt 0.0709
_refine_ls_shift/su_max 0.000
_refine_ls_shift/su_mean 0.000
_refine_ls_structure_factor_coef Fsqd
_refine_ls_weighting_details 'calc w=1/[\s^2^(Fo^2^)+(0.0806P)^2^+3.4487P] where P=(Fo^2^+2Fc^2^)/3'
_refine_ls_weighting_scheme calc
_refine_ls_wR_factor_gt 0.1529
_refine_ls_wR_factor_ref 0.2387
_reflns_number_gt 4923
_reflns_number_total 9861
_reflns_threshold_expression >2sigma(I)
_cod_data_source_file ru2042.cif
_cod_data_source_block I
_cod_original_cell_volume 2004.4(4)
_cod_database_code 2236593
_cod_database_fobs_code 2236593

loop_
_symmetry_equiv_pos_as_xyz
'x, y, z'
'-x, -y, -z'

loop_
_atom_site_type_symbol
_atom_site_label
_atom_site_fract_x
_atom_site_fract_y
_atom_site_fract_z
_atom_site_U_iso_or_equiv
_atom_site_adp_type
_atom_site_calc_flag
_atom_site_refinement_flags
_atom_site_occupancy
_atom_site_symmetry_multiplicity
Co Co1 0.60580(6) 0.59297(6) 0.60114(5) 0.0361(2) Uani d . 1 1
O O5 0.4457(3) 0.4290(3) 0.5772(3) 0.0395(8) Uani d . 1 1
H H5 0.4256 0.4347 0.6342 0.059 Uiso calc R 1 1
O O2 0.4692(3) 0.6439(3) 0.6041(2) 0.0379(8) Uani d . 1 1
N N1 0.7461(4) 0.7539(3) 0.6268(3) 0.0371(9) Uani d . 1 1
O O3 0.6498(3) 0.6358(3) 0.7548(2) 0.0387(8) Uani d . 1 1
O O4 0.6902(3) 0.4936(3) 0.5279(2) 0.0381(8) Uani d . 1 1
C C1 0.3618(5) 0.6013(4) 0.5535(4) 0.0354(11) Uani d . 1 1
C C29 0.8383(5) 0.7648(5) 0.5777(4) 0.0516(14) Uani d . 1 1
H H29 0.8413 0.6972 0.5283 0.062 Uiso calc R 1 1
O O6 0.4785(3) 0.5124(3) 0.7781(3) 0.0457(9) Uani d . 1 1
C C25 0.2179(5) 0.4920(5) 0.6837(4) 0.0466(13) Uani d . 1 1
H H25 0.3031 0.5443 0.7098 0.056 Uiso calc R 1 1
C C22 0.2740(6) 0.8489(5) 0.6312(4) 0.0545(15) Uani d . 1 1
H H22 0.3024 0.9217 0.6300 0.065 Uiso calc R 1 1
C C24 0.1389(5) 0.5206(5) 0.6390(4) 0.0422(12) Uani d . 1 1
C C19 0.1880(5) 0.6339(5) 0.6338(4) 0.0462(13) Uani d . 1 1
C C3 0.5839(5) 0.5962(4) 0.8106(4) 0.0369(11) Uani d . 1 1
C C10 0.6781(5) 0.4879(5) 0.9112(4) 0.0410(12) Uani d . 1 1
C C26 0.4369(5) 0.8181(5) 0.5376(4) 0.0452(13) Uani d . 1 1
C C21 0.3327(5) 0.7785(5) 0.5877(4) 0.0440(13) Uani d . 1 1
C C4 0.6390(4) 0.6573(4) 0.9245(4) 0.0365(11) Uani d . 1 1
C C8 0.7213(5) 0.6549(5) 1.0786(4) 0.0528(15) Uani d . 1 1
H H8 0.7450 0.6165 1.1109 0.063 Uiso calc R 1 1
C C13 0.7536(5) 0.4762(5) 0.8393(4) 0.0504(14) Uani d . 1 1
H H13 0.7966 0.5380 0.8220 0.061 Uiso calc R 1 1
C C7 0.7322(6) 0.7639(5) 1.1381(4) 0.0543(15) Uani d . 1 1
H H7 0.7640 0.8000 1.2107 0.065 Uiso calc R 1 1
C C14 0.6089(5) 0.8327(4) 0.9435(4) 0.0421(12) Uani d . 1 1
C C18 0.4481(6) 0.8445(5) 0.8503(4) 0.0503(14) Uani d . 1 1
H H18 0.3672 0.8101 0.8097 0.060 Uiso calc R 1 1
C C17 0.6448(6) 1.0092(5) 0.9324(5) 0.0564(15) Uani d . 1 1
H H17 0.6983 1.0869 0.9478 0.068 Uiso calc R 1 1
C C5 0.6501(5) 0.7689(5) 0.9859(4) 0.0413(12) Uani d . 1 1
C C20 0.2899(5) 0.6711(4) 0.5899(4) 0.0387(12) Uani d . 1 1
C C9 0.6757(5) 0.6000(4) 0.9712(4) 0.0402(12) Uani d . 1 1
C C16 0.6841(5) 0.9464(5) 0.9671(4) 0.0504(14) Uani d . 1 1
H H16 0.7650 0.9826 1.0083 0.060 Uiso calc R 1 1
C C15 0.4889(5) 0.7821(5) 0.8853(4) 0.0455(13) Uani d . 1 1
H H15 0.4347 0.7045 0.8696 0.055 Uiso calc R 1 1
C C12 0.6227(6) 0.2921(5) 0.8832(5) 0.0562(15) Uani d . 1 1
H H12 0.5763 0.2278 0.8964 0.067 Uiso calc R 1 1
C C23 0.1297(6) 0.7061(6) 0.6760(4) 0.0572(16) Uani d . 1 1
H H23 0.0593 0.6815 0.7047 0.069 Uiso calc R 1 1
C C11 0.6128(5) 0.3943(5) 0.9315(5) 0.0519(14) Uani d . 1 1
H H11 0.5602 0.4005 0.9797 0.062 Uiso calc R 1 1
C C6 0.6975(5) 0.8205(5) 1.0934(4) 0.0489(14) Uani d . 1 1
H H6 0.7054 0.8956 1.1354 0.059 Uiso calc R 1 1
C C28 0.7429(5) 0.8496(4) 0.6971(4) 0.0505(14) Uani d . 1 1
H H28 0.6764 0.8423 0.7325 0.061 Uiso calc R 1 1
F F1 0.4869(4) 1.0186(3) 0.8430(3) 0.0703(10) Uani d . 1 1
F F3 0.0045(4) 0.2143(3) 0.6617(3) 0.0938(14) Uani d . 1 1
F F2 0.7149(4) 0.1870(3) 0.7706(3) 0.0806(12) Uani d . 1 1
C C45 0.1733(6) 0.3890(5) 0.6903(4) 0.0535(15) Uani d . 1 1
H H45 0.2273 0.3682 0.7185 0.064 Uiso calc R 1 1
C C39 0.0140(5) 0.4445(6) 0.6039(4) 0.0536(15) Uani d . 1 1
H H39 -0.0409 0.4638 0.5750 0.064 Uiso calc R 1 1
C C34 0.4377(6) 0.7469(5) 0.4357(4) 0.0508(14) Uani d . 1 1
H H34 0.3704 0.6728 0.3985 0.061 Uiso calc R 1 1
C C44 0.5280(6) 0.9570(5) 0.8759(4) 0.0499(14) Uani d . 1 1
C C41 0.0492(7) 0.3168(5) 0.6554(5) 0.0603(17) Uani d . 1 1
C C38 0.5357(6) 0.7841(5) 0.3893(4) 0.0565(16) Uani d . 1 1
H H38 0.5355 0.7364 0.3204 0.068 Uiso calc R 1 1
C C42 0.7665(6) 0.3747(5) 0.7925(4) 0.0581(16) Uani d . 1 1
H H42 0.8199 0.3672 0.7451 0.070 Uiso calc R 1 1
C C40 -0.0312(6) 0.3408(6) 0.6105(5) 0.0632(17) Uani d . 1 1
H H40 -0.1162 0.2875 0.5846 0.076 Uiso calc R 1 1
C C36 0.6355(6) 0.9644(5) 0.5419(5) 0.0586(16) Uani d . 1 1
H H36 0.7029 1.0389 0.5771 0.070 Uiso calc R 1 1
C C37 0.6318(7) 0.8897(5) 0.4439(5) 0.0579(16) Uani d . 1 1
C C43 0.7007(6) 0.2865(5) 0.8166(5) 0.0547(15) Uani d . 1 1
C C33 0.1753(6) 0.8128(6) 0.6754(5) 0.0643(18) Uani d . 1 1
H H33 0.1374 0.8622 0.7064 0.077 Uiso calc R 1 1
C C35 0.5366(6) 0.9270(5) 0.5876(5) 0.0577(16) Uani d . 1 1
H H35 0.5370 0.9775 0.6553 0.069 Uiso calc R 1 1
C C32 0.9283(6) 0.9697(6) 0.6685(6) 0.0684(19) Uani d . 1 1
H H32 0.9912 1.0440 0.6831 0.082 Uiso calc R 1 1
C C31 0.8321(6) 0.9566(5) 0.7190(5) 0.0620(17) Uani d . 1 1
H H31 0.8275 1.0226 0.7696 0.074 Uiso calc R 1 1
C C30 0.9310(6) 0.8715(6) 0.5956(5) 0.0635(17) Uani d . 1 1
H H30 0.9957 0.8769 0.5582 0.076 Uiso calc R 1 1
F F4 0.7304(4) 0.9255(3) 0.3996(3) 0.0778(11) Uani d . 1 1
O O7 0.0379(4) 0.7330(4) 0.9186(3) 0.0700(12) Uani d . 1 1
C C47 -0.0130(6) 0.8100(6) 0.9638(5) 0.0666(18) Uani d . 1 1
H H47A 0.0462 0.8774 1.0263 0.080 Uiso calc R 1 1
H H47B -0.0898 0.7718 0.9848 0.080 Uiso calc R 1 1
C C46 -0.0415(7) 0.8488(6) 0.8852(5) 0.078(2) Uani d . 1 1
H H46A 0.0350 0.8869 0.8650 0.117 Uiso calc R 1 1
H H46B -0.0772 0.9029 0.9159 0.117 Uiso calc R 1 1
H H46C -0.1006 0.7817 0.8238 0.117 Uiso calc R 1 1
C C48 0.0575(7) 0.6834(6) 0.9825(5) 0.075(2) Uani d . 1 1
H H48A -0.0216 0.6417 0.9989 0.090 Uiso calc R 1 1
H H48B 0.1163 0.7441 1.0483 0.090 Uiso calc R 1 1
C C49 0.1097(7) 0.6012(7) 0.9234(6) 0.083(2) Uani d . 1 1
H H49A 0.0526 0.5437 0.8570 0.125 Uiso calc R 1 1
H H49B 0.1204 0.5622 0.9641 0.125 Uiso calc R 1 1
H H49C 0.1899 0.6441 0.9109 0.125 Uiso calc R 1 1
H H2 0.461(8) 0.368(8) 0.558(7) 0.13(3) Uiso d . 1 1

loop_
_atom_site_aniso_label
_atom_site_aniso_U_11
_atom_site_aniso_U_22
_atom_site_aniso_U_33
_atom_site_aniso_U_12
_atom_site_aniso_U_13
_atom_site_aniso_U_23
Co1 0.0396(4) 0.0341(4) 0.0313(3) 0.0161(3) 0.0051(3) 0.0114(3)
O5 0.037(2) 0.036(2) 0.0378(19) 0.0103(17) 0.0062(16) 0.0154(16)
O2 0.041(2) 0.0329(18) 0.0312(17) 0.0115(16) -0.0016(15) 0.0108(15)
N1 0.038(2) 0.038(2) 0.032(2) 0.013(2) 0.0040(18) 0.0151(19)
O3 0.041(2) 0.047(2) 0.0231(16) 0.0160(17) 0.0015(14) 0.0142(15)
O4 0.042(2) 0.039(2) 0.0347(18) 0.0213(17) 0.0067(15) 0.0138(16)
C1 0.049(3) 0.030(3) 0.029(2) 0.018(2) 0.008(2) 0.015(2)
C29 0.051(3) 0.048(3) 0.050(3) 0.020(3) 0.014(3) 0.018(3)
O6 0.037(2) 0.042(2) 0.042(2) 0.0055(17) 0.0018(16) 0.0152(17)
C25 0.046(3) 0.052(3) 0.036(3) 0.019(3) 0.005(2) 0.016(3)
C22 0.063(4) 0.053(4) 0.055(3) 0.033(3) 0.012(3) 0.024(3)
C24 0.047(3) 0.047(3) 0.027(2) 0.020(3) 0.014(2) 0.011(2)
C19 0.046(3) 0.049(3) 0.036(3) 0.024(3) 0.002(2) 0.010(2)
C3 0.043(3) 0.042(3) 0.031(2) 0.020(3) 0.007(2) 0.020(2)
C10 0.036(3) 0.044(3) 0.039(3) 0.016(2) 0.004(2) 0.015(2)
C26 0.065(4) 0.037(3) 0.036(3) 0.030(3) 0.005(3) 0.011(2)
C21 0.059(3) 0.045(3) 0.037(3) 0.033(3) 0.011(3) 0.016(2)
C4 0.035(3) 0.036(3) 0.034(2) 0.015(2) 0.009(2) 0.011(2)
C8 0.061(4) 0.066(4) 0.033(3) 0.030(3) 0.008(3) 0.022(3)
C13 0.050(3) 0.054(4) 0.042(3) 0.020(3) 0.011(3) 0.018(3)
C7 0.062(4) 0.058(4) 0.031(3) 0.028(3) 0.006(3) 0.007(3)
C14 0.047(3) 0.031(3) 0.039(3) 0.014(2) 0.009(2) 0.010(2)
C18 0.064(4) 0.049(3) 0.040(3) 0.034(3) 0.007(3) 0.014(3)
C17 0.064(4) 0.037(3) 0.068(4) 0.022(3) 0.028(3) 0.023(3)
C5 0.040(3) 0.045(3) 0.032(3) 0.013(2) 0.011(2) 0.016(2)
C20 0.045(3) 0.047(3) 0.030(2) 0.027(3) 0.004(2) 0.016(2)
C9 0.040(3) 0.044(3) 0.037(3) 0.019(2) 0.012(2) 0.017(2)
C16 0.048(3) 0.039(3) 0.050(3) 0.014(3) 0.015(3) 0.011(3)
C15 0.050(3) 0.037(3) 0.043(3) 0.017(3) 0.005(3) 0.013(2)
C12 0.056(4) 0.048(4) 0.067(4) 0.026(3) 0.013(3) 0.025(3)
C23 0.054(4) 0.066(4) 0.054(3) 0.037(3) 0.010(3) 0.018(3)
C11 0.049(3) 0.056(4) 0.062(4) 0.025(3) 0.019(3) 0.034(3)
C6 0.055(3) 0.049(3) 0.035(3) 0.022(3) 0.007(3) 0.013(3)
C28 0.056(4) 0.029(3) 0.047(3) 0.016(3) 0.008(3) 0.002(2)
F1 0.111(3) 0.061(2) 0.065(2) 0.055(2) 0.026(2) 0.0334(19)
F3 0.112(4) 0.066(3) 0.101(3) 0.022(3) 0.042(3) 0.051(3)
F2 0.091(3) 0.055(2) 0.084(3) 0.044(2) 0.009(2) 0.008(2)
C45 0.060(4) 0.057(4) 0.045(3) 0.023(3) 0.018(3) 0.027(3)
C39 0.042(3) 0.074(4) 0.040(3) 0.024(3) 0.015(3) 0.020(3)
C34 0.075(4) 0.045(3) 0.038(3) 0.032(3) 0.005(3) 0.018(3)
C44 0.076(4) 0.047(3) 0.041(3) 0.040(3) 0.024(3) 0.020(3)
C41 0.073(5) 0.049(4) 0.057(4) 0.018(3) 0.029(3) 0.029(3)
C38 0.087(5) 0.049(4) 0.043(3) 0.039(4) 0.016(3) 0.020(3)
C42 0.060(4) 0.058(4) 0.045(3) 0.027(3) 0.015(3) 0.010(3)
C40 0.057(4) 0.062(4) 0.052(4) 0.011(3) 0.021(3) 0.022(3)
C36 0.071(4) 0.043(3) 0.056(4) 0.021(3) 0.015(3) 0.021(3)
C37 0.082(5) 0.053(4) 0.051(3) 0.035(4) 0.024(3) 0.029(3)
C43 0.054(4) 0.044(3) 0.056(4) 0.025(3) 0.003(3) 0.009(3)
C33 0.079(5) 0.068(4) 0.065(4) 0.055(4) 0.017(4) 0.024(4)
C35 0.081(5) 0.047(4) 0.043(3) 0.031(3) 0.009(3) 0.014(3)
C32 0.053(4) 0.047(4) 0.086(5) 0.000(3) -0.007(4) 0.034(4)
C31 0.067(4) 0.036(3) 0.065(4) 0.016(3) 0.003(3) 0.013(3)
C30 0.055(4) 0.057(4) 0.074(4) 0.014(3) 0.017(3) 0.035(4)
F4 0.101(3) 0.070(3) 0.078(3) 0.041(2) 0.045(2) 0.043(2)
O7 0.074(3) 0.083(3) 0.062(3) 0.043(3) 0.019(2) 0.033(3)
C47 0.050(4) 0.059(4) 0.067(4) 0.014(3) 0.014(3) 0.015(3)
C46 0.070(5) 0.083(5) 0.071(5) 0.042(4) -0.003(4) 0.018(4)
C48 0.061(4) 0.081(5) 0.068(4) 0.020(4) 0.001(4) 0.031(4)
C49 0.077(5) 0.100(6) 0.072(5) 0.047(5) 0.008(4) 0.029(4)

loop_
_atom_type_symbol
_atom_type_description
_atom_type_scat_dispersion_real
_atom_type_scat_dispersion_imag
_atom_type_scat_source
C C 0.0033 0.0016 'International Tables Vol C Tables 4.2.6.8 and 6.1.1.4'
H H 0.0000 0.0000 'International Tables Vol C Tables 4.2.6.8 and 6.1.1.4'
N N 0.0061 0.0033 'International Tables Vol C Tables 4.2.6.8 and 6.1.1.4'
O O 0.0106 0.0060 'International Tables Vol C Tables 4.2.6.8 and 6.1.1.4'
F F 0.0171 0.0103 'International Tables Vol C Tables 4.2.6.8 and 6.1.1.4'
Co Co 0.3494 0.9721 'International Tables Vol C Tables 4.2.6.8 and 6.1.1.4'

loop_
_geom_angle_atom_site_label_1
_geom_angle_atom_site_label_2
_geom_angle_atom_site_label_3
_geom_angle_site_symmetry_1
_geom_angle_site_symmetry_3
_geom_angle
O4 Co1 O2 . . 151.94(13)
O4 Co1 O3 . . 106.05(13)
O2 Co1 O3 . . 99.17(13)
O4 Co1 N1 . . 98.68(15)
O2 Co1 N1 . . 93.70(15)
O3 Co1 N1 . . 89.24(14)
O4 Co1 O5 . . 86.10(14)
O2 Co1 O5 . . 81.46(14)
O3 Co1 O5 . . 90.60(13)
N1 Co1 O5 . . 175.07(16)
Co1 O5 H5 . . 109.5
Co1 O5 H2 . . 116(6)
H5 O5 H2 . . 101.1
C1 O2 Co1 . . 136.2(3)
C29 N1 C28 . . 118.7(5)
C29 N1 Co1 . . 122.5(4)
C28 N1 Co1 . . 118.8(4)
C3 O3 Co1 . . 129.3(3)
C1 O4 Co1 2_666 . 124.6(3)
O2 C1 O4 . 2_666 125.7(4)
O2 C1 C20 . . 116.9(4)
O4 C1 C20 2_666 . 117.3(4)
N1 C29 C30 . . 122.1(6)
N1 C29 H29 . . 118.9
C30 C29 H29 . . 118.9
O6 O6 C3 1 . 0(10)
C45 C25 C24 . . 120.7(6)
C45 C25 H25 . . 119.7
C24 C25 H25 . . 119.7
C33 C22 C21 . . 120.0(6)
C33 C22 H22 . . 120.0
C21 C22 H22 . . 120.0
C39 C24 C25 . . 118.8(5)
C39 C24 C19 . . 120.9(5)
C25 C24 C19 . . 120.2(5)
C20 C19 C23 . . 119.0(5)
C20 C19 C24 . . 122.6(5)
C23 C19 C24 . . 118.4(5)
O6 C3 O6 1 . 0.0(5)
O6 C3 O3 1 . 125.4(4)
O6 C3 O3 . . 125.4(4)
O6 C3 C4 1 . 118.8(4)
O6 C3 C4 . . 118.8(4)
O3 C3 C4 . . 115.7(4)
C11 C10 C13 . . 118.2(5)
C11 C10 C9 . . 120.6(5)
C13 C10 C9 . . 121.0(5)
C35 C26 C34 . . 117.2(6)
C35 C26 C21 . . 121.9(5)
C34 C26 C21 . . 120.9(5)
C22 C21 C20 . . 119.5(5)
C22 C21 C26 . . 118.9(5)
C20 C21 C26 . . 121.6(4)
C9 C4 C5 . . 119.8(4)
C9 C4 C3 . . 119.1(4)
C5 C4 C3 . . 121.1(4)
C7 C8 C9 . . 121.1(5)
C7 C8 H8 . . 119.5
C9 C8 H8 . . 119.5
C42 C13 C10 . . 120.5(6)
C42 C13 H13 . . 119.8
C10 C13 H13 . . 119.8
C6 C7 C8 . . 120.5(5)
C6 C7 H7 . . 119.8
C8 C7 H7 . . 119.8
C16 C14 C15 . . 118.2(5)
C16 C14 C5 . . 120.9(5)
C15 C14 C5 . . 120.7(5)
C44 C18 C15 . . 118.2(5)
C44 C18 H18 . . 120.9
C15 C18 H18 . . 120.9
C44 C17 C16 . . 118.3(6)
C44 C17 H17 . . 120.8
C16 C17 H17 . . 120.8
C6 C5 C4 . . 118.9(5)
C6 C5 C14 . . 118.0(5)
C4 C5 C14 . . 123.0(4)
C19 C20 C21 . . 120.3(5)
C19 C20 C1 . . 120.3(5)
C21 C20 C1 . . 119.2(5)
C8 C9 C4 . . 118.9(5)
C8 C9 C10 . . 117.9(5)
C4 C9 C10 . . 123.0(4)
C14 C16 C17 . . 121.7(6)
C14 C16 H16 . . 119.1
C17 C16 H16 . . 119.1
C18 C15 C14 . . 120.6(5)
C18 C15 H15 . . 119.7
C14 C15 H15 . . 119.7
C43 C12 C11 . . 117.9(6)
C43 C12 H12 . . 121.0
C11 C12 H12 . . 121.0
C33 C23 C19 . . 119.8(6)
C33 C23 H23 . . 120.1
C19 C23 H23 . . 120.1
C12 C11 C10 . . 121.6(6)
C12 C11 H11 . . 119.2
C10 C11 H11 . . 119.2
C7 C6 C5 . . 120.9(5)
C7 C6 H6 . . 119.6
C5 C6 H6 . . 119.6
N1 C28 C31 . . 121.9(6)
N1 C28 H28 . . 119.1
C31 C28 H28 . . 119.1
C41 C45 C25 . . 118.4(6)
C41 C45 H45 . . 120.8
C25 C45 H45 . . 120.8
C40 C39 C24 . . 120.7(6)
C40 C39 H39 . . 119.6
C24 C39 H39 . . 119.6
C38 C34 C26 . . 120.8(6)
C38 C34 H34 . . 119.6
C26 C34 H34 . . 119.6
C17 C44 F1 . . 119.0(5)
C17 C44 C18 . . 122.9(5)
F1 C44 C18 . . 118.0(6)
F3 C41 C40 . . 118.4(6)
F3 C41 C45 . . 118.7(6)
C40 C41 C45 . . 122.9(6)
C37 C38 C34 . . 118.9(5)
C37 C38 H38 . . 120.5
C34 C38 H38 . . 120.5
C43 C42 C13 . . 118.3(6)
C43 C42 H42 . . 120.9
C13 C42 H42 . . 120.9
C41 C40 C39 . . 118.4(6)
C41 C40 H40 . . 120.8
C39 C40 H40 . . 120.8
C37 C36 C35 . . 117.4(6)
C37 C36 H36 . . 121.3
C35 C36 H36 . . 121.3
C38 C37 F4 . . 119.2(5)
C38 C37 C36 . . 123.4(6)
F4 C37 C36 . . 117.4(6)
C12 C43 C42 . . 123.5(6)
C12 C43 F2 . . 118.7(6)
C42 C43 F2 . . 117.8(6)
C22 C33 C23 . . 121.4(6)
C22 C33 H33 . . 119.3
C23 C33 H33 . . 119.3
C36 C35 C26 . . 122.4(5)
C36 C35 H35 . . 118.8
C26 C35 H35 . . 118.8
C31 C32 C30 . . 117.8(6)
C31 C32 H32 . . 121.1
C30 C32 H32 . . 121.1
C28 C31 C32 . . 120.3(6)
C28 C31 H31 . . 119.9
C32 C31 H31 . . 119.9
C32 C30 C29 . . 119.2(6)
C32 C30 H30 . . 120.4
C29 C30 H30 . . 120.4
C47 O7 C48 . . 113.1(5)
O7 C47 C46 . . 108.7(5)
O7 C47 H47A . . 110.0
C46 C47 H47A . . 110.0
O7 C47 H47B . . 110.0
C46 C47 H47B . . 110.0
H47A C47 H47B . . 108.3
C47 C46 H46A . . 109.5
C47 C46 H46B . . 109.5
H46A C46 H46B . . 109.5
C47 C46 H46C . . 109.5
H46A C46 H46C . . 109.5
H46B C46 H46C . . 109.5
O7 C48 C49 . . 107.3(6)
O7 C48 H48A . . 110.3
C49 C48 H48A . . 110.3
O7 C48 H48B . . 110.3
C49 C48 H48B . . 110.3
H48A C48 H48B . . 108.5
C48 C49 H49A . . 109.5
C48 C49 H49B . . 109.5
H49A C49 H49B . . 109.5
C48 C49 H49C . . 109.5
H49A C49 H49C . . 109.5
H49B C49 H49C . . 109.5

loop_
_geom_bond_atom_site_label_1
_geom_bond_atom_site_label_2
_geom_bond_site_symmetry_2
_geom_bond_distance
_geom_bond_publ_flag
Co1 O4 . 2.025(3) y
Co1 O2 . 2.032(3) y
Co1 O3 . 2.040(3) y
Co1 N1 . 2.097(4) y
Co1 O5 . 2.230(4) y
O5 H5 . 0.8400 ?
O5 H2 . 0.89(9) ?
O2 C1 . 1.250(6) ?
N1 C29 . 1.317(7) ?
N1 C28 . 1.342(6) ?
O3 C3 . 1.267(6) ?
O4 C1 2_666 1.273(5) ?
C1 O4 2_666 1.273(5) ?
C1 C20 . 1.507(7) ?
C29 C30 . 1.385(8) ?
C29 H29 . 0.9500 ?
O6 O6 1 0.000(8) ?
O6 C3 . 1.255(6) ?
C25 C45 . 1.375(8) ?
C25 C24 . 1.400(7) ?
C25 H25 . 0.9500 ?
C22 C33 . 1.371(9) ?
C22 C21 . 1.398(7) ?
C22 H22 . 0.9500 ?
C24 C39 . 1.388(8) ?
C24 C19 . 1.498(8) ?
C19 C20 . 1.399(7) ?
C19 C23 . 1.409(7) ?
C3 O6 1 1.255(6) ?
C3 C4 . 1.499(7) ?
C10 C11 . 1.389(7) ?
C10 C13 . 1.394(7) ?
C10 C9 . 1.481(7) ?
C26 C35 . 1.394(8) ?
C26 C34 . 1.413(7) ?
C26 C21 . 1.483(8) ?
C21 C20 . 1.403(7) ?
C4 C9 . 1.411(7) ?
C4 C5 . 1.413(7) ?
C8 C7 . 1.378(8) ?
C8 C9 . 1.401(7) ?
C8 H8 . 0.9500 ?
C13 C42 . 1.392(8) ?
C13 H13 . 0.9500 ?
C7 C6 . 1.370(8) ?
C7 H7 . 0.9500 ?
C14 C16 . 1.380(7) ?
C14 C15 . 1.399(7) ?
C14 C5 . 1.480(7) ?
C18 C44 . 1.373(8) ?
C18 C15 . 1.393(7) ?
C18 H18 . 0.9500 ?
C17 C44 . 1.356(8) ?
C17 C16 . 1.385(8) ?
C17 H17 . 0.9500 ?
C5 C6 . 1.409(7) ?
C16 H16 . 0.9500 ?
C15 H15 . 0.9500 ?
C12 C43 . 1.356(8) ?
C12 C11 . 1.383(8) ?
C12 H12 . 0.9500 ?
C23 C33 . 1.381(9) ?
C23 H23 . 0.9500 ?
C11 H11 . 0.9500 ?
C6 H6 . 0.9500 ?
C28 C31 . 1.360(8) ?
C28 H28 . 0.9500 ?
F1 C44 . 1.367(6) ?
F3 C41 . 1.366(7) ?
F2 C43 . 1.374(6) ?
C45 C41 . 1.372(8) ?
C45 H45 . 0.9500 ?
C39 C40 . 1.384(9) ?
C39 H39 . 0.9500 ?
C34 C38 . 1.387(8) ?
C34 H34 . 0.9500 ?
C41 C40 . 1.366(9) ?
C38 C37 . 1.357(9) ?
C38 H38 . 0.9500 ?
C42 C43 . 1.363(9) ?
C42 H42 . 0.9500 ?
C40 H40 . 0.9500 ?
C36 C37 . 1.372(8) ?
C36 C35 . 1.389(9) ?
C36 H36 . 0.9500 ?
C37 F4 . 1.369(7) ?
C33 H33 . 0.9500 ?
C35 H35 . 0.9500 ?
C32 C31 . 1.369(9) ?
C32 C30 . 1.379(9) ?
C32 H32 . 0.9500 ?
C31 H31 . 0.9500 ?
C30 H30 . 0.9500 ?
O7 C47 . 1.398(7) ?
O7 C48 . 1.418(8) ?
C47 C46 . 1.519(9) ?
C47 H47A . 0.9900 ?
C47 H47B . 0.9900 ?
C46 H46A . 0.9800 ?
C46 H46B . 0.9800 ?
C46 H46C . 0.9800 ?
C48 C49 . 1.508(9) ?
C48 H48A . 0.9900 ?
C48 H48B . 0.9900 ?
C49 H49A . 0.9800 ?
C49 H49B . 0.9800 ?
C49 H49C . 0.9800 ?

loop_
_geom_hbond_atom_site_label_D
_geom_hbond_atom_site_label_H
_geom_hbond_atom_site_label_A
_geom_hbond_site_symmetry_A
_geom_hbond_distance_DH
_geom_hbond_distance_HA
_geom_hbond_distance_DA
_geom_hbond_angle_DHA
O5 H5 O6 1 0.84 1.87 2.602(5) 145.4
